data_1517258
loop_
_publ_author_name
'Seo, Daniel M.'
'Boyle, Paul D.'
'Allen, Joshua L.'
'Han, Sang-Don'
'J\'onsson, Erlendur'
'Johansson, Patrik'
'Henderson, Wesley A.'

_publ_section_title
;
 Solvate Structures and Computational/Spectroscopic Characterization of
 LiBF4Electrolytes
;
_journal_issue 32
_journal_name_full 'The Journal of Physical Chemistry C'
_journal_page_first 18377
_journal_paper_doi 10.1021/jp5046782
_journal_volume 118
_journal_year 2014
_chemical_formula_sum 'C24 H54 B3 F12 Li3 O9'
_chemical_formula_weight 767.92
_chemical_name_systematic (Et-G2)1:LiBF4
_space_group_IT_number 14
_symmetry_cell_setting monoclinic
_symmetry_space_group_name_Hall '-P 2ybc'
_symmetry_space_group_name_H-M 'P 1 21/c 1'
_atom_sites_solution_hydrogens geom
_atom_sites_solution_primary direct
_atom_sites_solution_secondary difmap
_audit_creation_method SHELXL-97
_cell_angle_alpha 90.00
_cell_angle_beta 97.894(7)
_cell_angle_gamma 90.00
_cell_formula_units_Z 4
_cell_length_a 16.139(4)
_cell_length_b 27.437(8)
_cell_length_c 8.805(2)
_cell_measurement_reflns_used 9881
_cell_measurement_temperature 110
_cell_measurement_theta_max 24.04
_cell_measurement_theta_min 2.55
_cell_volume 3862.0(17)
_computing_cell_refinement SAINT
_computing_data_collection Apex2
_computing_data_reduction SAINT
_computing_molecular_graphics NRCVAX
_computing_publication_material cif2tables.py
_computing_structure_refinement XL
_computing_structure_solution SIR92
_diffrn_ambient_temperature 110
_diffrn_measured_fraction_theta_full 0.982
_diffrn_measured_fraction_theta_max 0.982
_diffrn_measurement_device_type 'Bruker-Nonius Kappa Axis X8 Apex2'
_diffrn_measurement_method 'omega and phi scans'
_diffrn_radiation_monochromator graphite
_diffrn_radiation_source 'fine-focus sealed tube'
_diffrn_radiation_type MoK\a
_diffrn_radiation_wavelength 0.71073
_diffrn_reflns_av_R_equivalents 0.0479
_diffrn_reflns_av_sigmaI/netI 0.0358
_diffrn_reflns_limit_h_max 18
_diffrn_reflns_limit_h_min -19
_diffrn_reflns_limit_k_max 33
_diffrn_reflns_limit_k_min -31
_diffrn_reflns_limit_l_max 10
_diffrn_reflns_limit_l_min -10
_diffrn_reflns_number 80201
_diffrn_reflns_theta_full 25.76
_diffrn_reflns_theta_max 25.76
_diffrn_reflns_theta_min 2.45
_exptl_absorpt_coefficient_mu 0.129
_exptl_absorpt_correction_T_max 0.9843
_exptl_absorpt_correction_T_min 0.9577
_exptl_absorpt_correction_type multi-scan
_exptl_absorpt_process_details SADABS
_exptl_crystal_colour colourless
_exptl_crystal_density_diffrn 1.321
_exptl_crystal_density_method 'not measured'
_exptl_crystal_description prism
_exptl_crystal_F_000 1608
_exptl_crystal_size_max 0.34
_exptl_crystal_size_mid 0.19
_exptl_crystal_size_min 0.12
_refine_diff_density_max 0.392
_refine_diff_density_min -0.350
_refine_diff_density_rms 0.041
_refine_ls_extinction_method none
_refine_ls_goodness_of_fit_ref 1.044
_refine_ls_hydrogen_treatment refall
_refine_ls_matrix_type full
_refine_ls_number_parameters 676
_refine_ls_number_reflns 7256
_refine_ls_number_restraints 0
_refine_ls_restrained_S_all 1.044
_refine_ls_R_factor_all 0.0740
_refine_ls_R_factor_gt 0.0420
_refine_ls_shift/su_max 0.000
_refine_ls_shift/su_mean 0.000
_refine_ls_structure_factor_coef Fsqd
_refine_ls_weighting_details 'calc w=1/[\s^2^(Fo^2^)+(0.0423P)^2^+1.3610P] where P=(Fo^2^+2Fc^2^)/3'
_refine_ls_weighting_scheme calc
_refine_ls_wR_factor_gt 0.0915
_refine_ls_wR_factor_ref 0.1045
_reflns_number_gt 5031
_reflns_number_total 7256
_reflns_threshold_expression >2sigma(I)
_cod_data_source_file jp5046782_si_002.cif
_cod_data_source_block (Et-G2)1:LiBF4
_cod_depositor_comments 'Adding full bibliography for 1517256--1517264.cif.'
_cod_original_cell_volume 3862.1(19)
_cod_original_sg_symbol_H-M 'P 21/c'
_cod_database_code 1517258

loop_
_symmetry_equiv_pos_as_xyz
'x, y, z'
'-x, y+1/2, -z+1/2'
'-x, -y, -z'
'x, -y-1/2, z-1/2'

loop_
_atom_site_label
_atom_site_type_symbol
_atom_site_fract_x
_atom_site_fract_y
_atom_site_fract_z
_atom_site_U_iso_or_equiv
_atom_site_adp_type
_atom_site_occupancy
_atom_site_symmetry_multiplicity
_atom_site_calc_flag
Li1 Li 0.8253(2) 0.05161(12) -0.0874(3) 0.0323(7) Uani 1 1 d
Li2 Li 0.69981(19) 0.11330(12) 0.3823(3) 0.0294(7) Uani 1 1 d
C1 C 0.88988(19) 0.16707(10) 0.0641(3) 0.0538(7) Uani 1 1 d
H1A H 0.8431(18) 0.1467(11) 0.099(3) 0.085(9) Uiso 1 1 d
H1B H 0.9075(16) 0.1914(10) 0.138(3) 0.076(8) Uiso 1 1 d
H1C H 0.8635(17) 0.1827(9) -0.029(3) 0.076(8) Uiso 1 1 d
C2 C 0.96211(15) 0.13557(8) 0.0413(2) 0.0410(5) Uani 1 1 d
H2A H 0.9821(12) 0.1165(8) 0.136(2) 0.045(6) Uiso 1 1 d
H2B H 1.0106(14) 0.1547(8) 0.011(2) 0.051(6) Uiso 1 1 d
O1 O 0.93584(8) 0.10201(5) -0.08015(13) 0.0308(3) Uani 1 1 d
C3 C 1.00397(13) 0.07379(8) -0.1207(3) 0.0388(5) Uani 1 1 d
H3A H 1.0479(13) 0.0957(8) -0.154(2) 0.045(6) Uiso 1 1 d
H3B H 1.0277(12) 0.0544(7) -0.028(2) 0.036(5) Uiso 1 1 d
C4 C 0.96935(14) 0.04147(8) -0.2503(2) 0.0385(5) Uani 1 1 d
H4A H 1.0130(14) 0.0191(8) -0.282(2) 0.051(6) Uiso 1 1 d
H4B H 0.9452(13) 0.0616(8) -0.342(2) 0.045(6) Uiso 1 1 d
O2 O 0.90593(8) 0.01291(5) -0.19365(13) 0.0318(3) Uani 1 1 d
C5 C 0.86349(14) -0.01901(9) -0.3065(2) 0.0405(5) Uani 1 1 d
H5A H 0.8331(13) -0.0004(8) -0.393(2) 0.043(6) Uiso 1 1 d
H5B H 0.9050(14) -0.0410(8) -0.345(2) 0.049(6) Uiso 1 1 d
C6 C 0.80430(14) -0.04820(8) -0.2270(3) 0.0403(5) Uani 1 1 d
H6A H 0.8332(13) -0.0702(8) -0.152(2) 0.044(6) Uiso 1 1 d
H6B H 0.7649(12) -0.0672(7) -0.303(2) 0.038(5) Uiso 1 1 d
O3 O 0.75487(8) -0.01490(4) -0.15306(13) 0.0313(3) Uani 1 1 d
C7 C 0.69849(15) -0.04046(8) -0.0685(3) 0.0408(5) Uani 1 1 d
H7A H 0.6661(15) -0.0654(9) -0.138(3) 0.068(7) Uiso 1 1 d
H7B H 0.7321(15) -0.0598(9) 0.019(3) 0.066(7) Uiso 1 1 d
C8 C 0.64362(15) -0.00474(9) -0.0035(3) 0.0402(5) Uani 1 1 d
H8A H 0.6121(14) 0.0144(8) -0.085(3) 0.051(6) Uiso 1 1 d
H8B H 0.6026(13) -0.0232(8) 0.055(2) 0.047(6) Uiso 1 1 d
H8C H 0.6754(14) 0.0181(8) 0.068(3) 0.053(6) Uiso 1 1 d
C9 C 0.88476(15) 0.15848(9) 0.5665(3) 0.0449(6) Uani 1 1 d
H9A H 0.9108(14) 0.1403(8) 0.483(3) 0.059(7) Uiso 1 1 d
H9B H 0.9291(16) 0.1729(8) 0.650(3) 0.064(7) Uiso 1 1 d
H9C H 0.8498(16) 0.1346(9) 0.618(3) 0.068(8) Uiso 1 1 d
C10 C 0.83276(16) 0.19903(9) 0.4945(3) 0.0475(6) Uani 1 1 d
H10A H 0.8685(15) 0.2244(9) 0.445(3) 0.067(8) Uiso 1 1 d
H10B H 0.8041(16) 0.2147(9) 0.577(3) 0.071(8) Uiso 1 1 d
O4 O 0.77086(8) 0.18034(5) 0.37652(14) 0.0327(3) Uani 1 1 d
C11 C 0.71628(15) 0.21796(8) 0.3127(3) 0.0430(5) Uani 1 1 d
H11A H 0.6809(14) 0.2302(8) 0.393(2) 0.050(6) Uiso 1 1 d
H11B H 0.7505(13) 0.2467(8) 0.281(2) 0.048(6) Uiso 1 1 d
C12 C 0.66138(15) 0.19646(8) 0.1800(2) 0.0424(5) Uani 1 1 d
H12A H 0.6960(13) 0.1840(8) 0.100(2) 0.046(6) Uiso 1 1 d
H12B H 0.6203(15) 0.2211(9) 0.134(2) 0.057(7) Uiso 1 1 d
O5 O 0.62123(8) 0.15557(5) 0.23816(13) 0.0326(3) Uani 1 1 d
C13 C 0.57320(15) 0.12649(8) 0.1228(2) 0.0427(5) Uani 1 1 d
H13A H 0.5272(14) 0.1474(8) 0.063(2) 0.050(6) Uiso 1 1 d
H13B H 0.6105(13) 0.1141(7) 0.053(2) 0.043(6) Uiso 1 1 d
C14 C 0.53603(14) 0.08654(8) 0.2048(2) 0.0396(5) Uani 1 1 d
H14A H 0.5056(13) 0.0607(8) 0.129(2) 0.048(6) Uiso 1 1 d
H14B H 0.4946(13) 0.0994(8) 0.269(2) 0.045(6) Uiso 1 1 d
O6 O 0.60235(8) 0.06278(5) 0.30063(13) 0.0300(3) Uani 1 1 d
C15 C 0.57187(14) 0.02458(8) 0.3888(2) 0.0377(5) Uani 1 1 d
H15A H 0.5344(14) 0.0395(8) 0.459(2) 0.053(6) Uiso 1 1 d
H15B H 0.5361(13) 0.0024(7) 0.316(2) 0.041(6) Uiso 1 1 d
C16 C 0.64429(15) -0.00207(9) 0.4749(3) 0.0407(5) Uani 1 1 d
H16A H 0.6733(14) 0.0188(8) 0.548(3) 0.051(7) Uiso 1 1 d
H16B H 0.6235(14) -0.0309(9) 0.530(3) 0.062(7) Uiso 1 1 d
H16C H 0.6805(14) -0.0152(8) 0.409(2) 0.045(6) Uiso 1 1 d
B1 B 0.84321(13) 0.04348(8) 0.2796(2) 0.0256(5) Uani 1 1 d
F1 F 0.82722(9) 0.05244(5) 0.12340(12) 0.0673(4) Uani 1 1 d
F2 F 0.78674(7) 0.07052(4) 0.35150(14) 0.0469(3) Uani 1 1 d
F3 F 0.92290(7) 0.05848(4) 0.33408(13) 0.0416(3) Uani 1 1 d
F4 F 0.83158(8) -0.00502(4) 0.30564(14) 0.0451(3) Uani 1 1 d
B2 B 0.67589(14) 0.11883(8) 0.7397(2) 0.0274(5) Uani 1 1 d
F5 F 0.74535(7) 0.09679(4) 0.82193(14) 0.0517(3) Uani 1 1 d
F6 F 0.68429(9) 0.11796(5) 0.58555(12) 0.0606(4) Uani 1 1 d
F7 F 0.60515(7) 0.09351(5) 0.76014(13) 0.0487(3) Uani 1 1 d
F8 F 0.67143(9) 0.16590(5) 0.78576(16) 0.0657(4) Uani 1 1 d
Li3 Li 0.2841(2) 0.20256(11) 0.4862(3) 0.0311(7) Uani 1 1 d
C17 C 0.46691(15) 0.25160(9) 0.4072(3) 0.0408(5) Uani 1 1 d
H17A H 0.4551(14) 0.2769(8) 0.486(3) 0.054(6) Uiso 1 1 d
H17B H 0.5164(14) 0.2626(7) 0.363(2) 0.045(6) Uiso 1 1 d
H17C H 0.4201(15) 0.2507(8) 0.329(3) 0.053(7) Uiso 1 1 d
C18 C 0.48274(14) 0.20293(8) 0.4817(3) 0.0410(5) Uani 1 1 d
H18A H 0.5329(15) 0.2031(8) 0.558(3) 0.058(7) Uiso 1 1 d
H18B H 0.4889(14) 0.1785(8) 0.404(3) 0.055(7) Uiso 1 1 d
O7 O 0.41290(8) 0.18956(5) 0.55686(13) 0.0313(3) Uani 1 1 d
C19 C 0.42589(15) 0.14344(9) 0.6317(3) 0.0467(6) Uani 1 1 d
H19A H 0.4310(14) 0.1189(8) 0.552(2) 0.051(7) Uiso 1 1 d
H19B H 0.4816(16) 0.1445(9) 0.705(3) 0.065(7) Uiso 1 1 d
C20 C 0.35316(15) 0.13414(9) 0.7145(3) 0.0456(6) Uani 1 1 d
H20A H 0.3495(14) 0.1583(8) 0.801(3) 0.053(6) Uiso 1 1 d
H20B H 0.3548(13) 0.0997(8) 0.759(2) 0.049(6) Uiso 1 1 d
O8 O 0.28005(8) 0.13901(5) 0.60435(14) 0.0337(3) Uani 1 1 d
C21 C 0.20407(15) 0.13097(9) 0.6671(3) 0.0449(6) Uani 1 1 d
H21A H 0.2015(13) 0.0960(8) 0.701(2) 0.052(6) Uiso 1 1 d
H21B H 0.2036(14) 0.1549(9) 0.756(3) 0.058(7) Uiso 1 1 d
C22 C 0.13547(16) 0.14198(9) 0.5416(3) 0.0487(6) Uani 1 1 d
H22A H 0.0805(16) 0.1376(9) 0.579(3) 0.067(8) Uiso 1 1 d
H22B H 0.1358(14) 0.1208(9) 0.451(3) 0.060(7) Uiso 1 1 d
O9 O 0.14643(8) 0.19071(5) 0.49208(14) 0.0363(3) Uani 1 1 d
C23 C 0.08415(16) 0.20321(10) 0.3662(3) 0.0546(6) Uani 1 1 d
H23A H 0.0975(18) 0.1805(10) 0.272(3) 0.091(9) Uiso 1 1 d
H23B H 0.0263(19) 0.1979(10) 0.399(3) 0.095(10) Uiso 1 1 d
C24 C 0.0931(2) 0.25527(11) 0.3275(3) 0.0630(7) Uani 1 1 d
H24A H 0.146(2) 0.2607(12) 0.287(4) 0.110(12) Uiso 1 1 d
H24B H 0.0430(19) 0.2630(10) 0.246(3) 0.094(9) Uiso 1 1 d
H24C H 0.085(2) 0.2740(12) 0.419(4) 0.111(12) Uiso 1 1 d
B3 B 0.28251(14) 0.18689(8) 0.1236(2) 0.0285(5) Uani 1 1 d
F9 F 0.27510(8) 0.19627(6) 0.27532(12) 0.0664(4) Uani 1 1 d
F10 F 0.28323(8) 0.23135(4) 0.04683(15) 0.0518(3) Uani 1 1 d
F11 F 0.35628(8) 0.16303(4) 0.11579(15) 0.0527(3) Uani 1 1 d
F12 F 0.21471(8) 0.16043(4) 0.06027(14) 0.0530(4) Uani 1 1 d

loop_
_atom_site_aniso_label
_atom_site_aniso_U_11
_atom_site_aniso_U_22
_atom_site_aniso_U_33
_atom_site_aniso_U_23
_atom_site_aniso_U_13
_atom_site_aniso_U_12
Li1 0.0350(19) 0.0363(19) 0.0251(15) 0.0014(13) 0.0027(13) 0.0020(15)
Li2 0.0286(18) 0.0333(18) 0.0271(15) 0.0021(13) 0.0059(12) 0.0034(15)
C1 0.076(2) 0.0365(14) 0.0487(14) -0.0109(12) 0.0068(13) 0.0033(14)
C2 0.0494(15) 0.0371(13) 0.0369(11) -0.0008(9) 0.0066(10) -0.0157(12)
O1 0.0300(8) 0.0310(8) 0.0315(7) 0.0003(5) 0.0044(5) 0.0012(6)
C3 0.0261(12) 0.0385(13) 0.0532(13) 0.0060(10) 0.0102(10) 0.0017(10)
C4 0.0346(13) 0.0360(13) 0.0476(12) 0.0027(10) 0.0161(10) 0.0065(11)
O2 0.0321(8) 0.0301(8) 0.0327(7) -0.0005(5) 0.0029(6) 0.0010(6)
C5 0.0350(13) 0.0463(14) 0.0399(12) -0.0159(10) 0.0042(10) 0.0038(11)
C6 0.0380(13) 0.0334(13) 0.0474(12) -0.0127(10) -0.0012(10) 0.0034(11)
O3 0.0342(8) 0.0295(8) 0.0305(6) -0.0033(5) 0.0051(5) -0.0026(6)
C7 0.0444(14) 0.0330(13) 0.0460(12) 0.0028(10) 0.0099(10) -0.0058(11)
C8 0.0417(14) 0.0408(14) 0.0393(12) -0.0056(10) 0.0100(10) -0.0094(12)
C9 0.0393(14) 0.0497(15) 0.0438(12) 0.0010(11) -0.0016(11) -0.0080(12)
C10 0.0527(16) 0.0400(14) 0.0490(13) -0.0097(11) 0.0040(11) -0.0061(12)
O4 0.0361(8) 0.0282(7) 0.0339(7) 0.0035(5) 0.0055(6) -0.0001(6)
C11 0.0502(15) 0.0242(12) 0.0564(14) 0.0101(10) 0.0142(11) 0.0077(11)
C12 0.0442(14) 0.0380(13) 0.0458(12) 0.0188(10) 0.0091(11) 0.0078(11)
O5 0.0345(8) 0.0344(8) 0.0293(6) 0.0035(5) 0.0061(6) 0.0047(6)
C13 0.0486(15) 0.0452(14) 0.0312(10) 0.0007(10) -0.0055(10) 0.0104(12)
C14 0.0333(13) 0.0423(14) 0.0398(11) -0.0048(10) -0.0072(9) 0.0054(11)
O6 0.0269(7) 0.0344(8) 0.0284(6) 0.0017(5) 0.0027(5) 0.0004(6)
C15 0.0329(13) 0.0397(13) 0.0412(11) 0.0015(10) 0.0079(10) -0.0068(11)
C16 0.0430(14) 0.0363(13) 0.0434(12) 0.0064(11) 0.0081(11) -0.0072(12)
B1 0.0289(13) 0.0255(12) 0.0231(9) -0.0003(8) 0.0061(8) -0.0004(10)
F1 0.0944(11) 0.0837(10) 0.0212(6) 0.0053(6) -0.0007(6) -0.0474(9)
F2 0.0336(7) 0.0345(7) 0.0755(8) -0.0113(6) 0.0177(6) 0.0042(6)
F3 0.0277(7) 0.0430(7) 0.0527(7) -0.0099(5) 0.0001(5) 0.0022(5)
F4 0.0510(8) 0.0272(7) 0.0592(7) 0.0033(5) 0.0157(6) 0.0020(6)
B2 0.0329(13) 0.0291(12) 0.0197(9) 0.0000(8) 0.0020(8) 0.0053(11)
F5 0.0353(7) 0.0428(8) 0.0713(8) 0.0149(6) -0.0133(6) 0.0034(6)
F6 0.0759(10) 0.0857(10) 0.0235(6) -0.0055(6) 0.0184(6) -0.0247(8)
F7 0.0305(7) 0.0653(9) 0.0519(7) 0.0169(6) 0.0113(5) 0.0022(6)
F8 0.0833(11) 0.0365(8) 0.0743(9) -0.0152(7) 0.0003(8) 0.0145(7)
Li3 0.0367(19) 0.0279(18) 0.0287(15) -0.0016(12) 0.0050(13) -0.0008(15)
C17 0.0355(14) 0.0484(15) 0.0390(11) 0.0015(10) 0.0073(10) -0.0085(12)
C18 0.0339(13) 0.0415(14) 0.0502(13) -0.0064(11) 0.0149(11) 0.0005(11)
O7 0.0297(8) 0.0296(8) 0.0347(7) 0.0023(5) 0.0052(6) 0.0030(6)
C19 0.0416(15) 0.0350(14) 0.0624(15) 0.0116(11) 0.0028(12) 0.0102(11)
C20 0.0511(15) 0.0387(14) 0.0463(13) 0.0166(11) 0.0036(11) 0.0029(12)
O8 0.0355(8) 0.0297(8) 0.0373(7) 0.0018(6) 0.0102(6) -0.0006(6)
C21 0.0483(15) 0.0328(14) 0.0586(14) 0.0117(11) 0.0257(11) 0.0006(11)
C22 0.0446(15) 0.0363(14) 0.0685(16) 0.0021(12) 0.0192(13) -0.0103(12)
O9 0.0391(8) 0.0375(8) 0.0327(7) 0.0009(6) 0.0063(6) -0.0002(7)
C23 0.0395(15) 0.0698(19) 0.0532(14) 0.0086(13) 0.0015(11) -0.0031(13)
C24 0.067(2) 0.0650(19) 0.0545(16) 0.0191(14) -0.0022(14) 0.0111(16)
B3 0.0356(14) 0.0253(12) 0.0248(10) -0.0002(8) 0.0045(9) -0.0007(11)
F9 0.0511(9) 0.1254(13) 0.0232(6) -0.0144(7) 0.0067(5) -0.0001(8)
F10 0.0466(8) 0.0305(7) 0.0775(9) 0.0209(6) 0.0060(6) -0.0022(6)
F11 0.0541(9) 0.0370(7) 0.0708(8) 0.0059(6) 0.0223(7) 0.0133(6)
F12 0.0630(9) 0.0366(7) 0.0546(7) -0.0002(6) -0.0086(6) -0.0175(7)

loop_
_atom_type_symbol
_atom_type_description
_atom_type_scat_dispersion_real
_atom_type_scat_dispersion_imag
_atom_type_scat_source
C C 0.0033 0.0016 'International Tables Vol C Tables 4.2.6.8 and 6.1.1.4'
H H 0.0000 0.0000 'International Tables Vol C Tables 4.2.6.8 and 6.1.1.4'
B B 0.0013 0.0007 'International Tables Vol C Tables 4.2.6.8 and 6.1.1.4'
F F 0.0171 0.0103 'International Tables Vol C Tables 4.2.6.8 and 6.1.1.4'
Li Li -0.0003 0.0001 'International Tables Vol C Tables 4.2.6.8 and 6.1.1.4'
O O 0.0106 0.0060 'International Tables Vol C Tables 4.2.6.8 and 6.1.1.4'

loop_
_geom_angle_atom_site_label_1
_geom_angle_atom_site_label_2
_geom_angle_atom_site_label_3
_geom_angle
_geom_angle_site_symmetry_1
_geom_angle_site_symmetry_3
F1 Li1 F5 109.39(17) . 1_554
F1 Li1 O2 123.44(17) . .
F5 Li1 O2 126.88(16) 1_554 .
F1 Li1 O3 102.22(15) . .
F5 Li1 O3 97.79(14) 1_554 .
O2 Li1 O3 77.41(12) . .
F1 Li1 O1 93.45(14) . .
F5 Li1 O1 95.85(14) 1_554 .
O2 Li1 O1 77.09(12) . .
O3 Li1 O1 154.43(16) . .
F6 Li2 F2 112.78(16) . .
F6 Li2 O5 114.23(16) . .
F2 Li2 O5 132.98(16) . .
F6 Li2 O6 100.31(15) . .
F2 Li2 O6 94.35(14) . .
O5 Li2 O6 78.06(12) . .
F6 Li2 O4 96.12(14) . .
F2 Li2 O4 96.81(14) . .
O5 Li2 O4 77.76(12) . .
O6 Li2 O4 154.76(16) . .
C2 C1 H1A 110.4(16) . .
C2 C1 H1B 109.6(16) . .
H1A C1 H1B 110(2) . .
C2 C1 H1C 113.9(16) . .
H1A C1 H1C 104(2) . .
H1B C1 H1C 109(2) . .
O1 C2 C1 108.52(19) . .
O1 C2 H2A 108.3(12) . .
C1 C2 H2A 111.3(12) . .
O1 C2 H2B 107.3(12) . .
C1 C2 H2B 112.7(12) . .
H2A C2 H2B 108.7(17) . .
C3 O1 C2 112.09(16) . .
C3 O1 Li1 107.08(14) . .
C2 O1 Li1 124.69(14) . .
O1 C3 C4 107.03(17) . .
O1 C3 H3A 110.3(12) . .
C4 C3 H3A 109.7(11) . .
O1 C3 H3B 107.7(11) . .
C4 C3 H3B 111.6(11) . .
H3A C3 H3B 110.4(16) . .
O2 C4 C3 105.64(16) . .
O2 C4 H4A 109.0(12) . .
C3 C4 H4A 111.9(12) . .
O2 C4 H4B 111.2(12) . .
C3 C4 H4B 110.4(12) . .
H4A C4 H4B 108.7(16) . .
C5 O2 C4 113.02(15) . .
C5 O2 Li1 111.68(15) . .
C4 O2 Li1 114.37(15) . .
O2 C5 C6 106.21(16) . .
O2 C5 H5A 111.0(12) . .
C6 C5 H5A 110.9(12) . .
O2 C5 H5B 109.2(12) . .
C6 C5 H5B 109.9(12) . .
H5A C5 H5B 109.6(17) . .
O3 C6 C5 107.72(17) . .
O3 C6 H6A 109.6(12) . .
C5 C6 H6A 112.1(12) . .
O3 C6 H6B 107.0(11) . .
C5 C6 H6B 110.8(11) . .
H6A C6 H6B 109.4(17) . .
C6 O3 C7 110.96(15) . .
C6 O3 Li1 110.61(14) . .
C7 O3 Li1 127.92(14) . .
O3 C7 C8 109.33(18) . .
O3 C7 H7A 108.9(14) . .
C8 C7 H7A 113.2(14) . .
O3 C7 H7B 109.5(13) . .
C8 C7 H7B 109.6(13) . .
H7A C7 H7B 106.3(19) . .
C7 C8 H8A 110.7(13) . .
C7 C8 H8B 109.0(12) . .
H8A C8 H8B 109.0(17) . .
C7 C8 H8C 112.4(13) . .
H8A C8 H8C 107.6(18) . .
H8B C8 H8C 108.1(17) . .
C10 C9 H9A 108.8(13) . .
C10 C9 H9B 108.2(13) . .
H9A C9 H9B 112.6(18) . .
C10 C9 H9C 111.2(14) . .
H9A C9 H9C 108.4(19) . .
H9B C9 H9C 107.7(19) . .
O4 C10 C9 109.78(18) . .
O4 C10 H10A 108.0(13) . .
C9 C10 H10A 111.6(14) . .
O4 C10 H10B 109.3(14) . .
C9 C10 H10B 107.7(14) . .
H10A C10 H10B 110.5(19) . .
C11 O4 C10 111.03(16) . .
C11 O4 Li2 108.89(15) . .
C10 O4 Li2 127.12(15) . .
O4 C11 C12 106.99(17) . .
O4 C11 H11A 110.0(12) . .
C12 C11 H11A 110.0(12) . .
O4 C11 H11B 109.8(12) . .
C12 C11 H11B 112.2(12) . .
H11A C11 H11B 107.9(17) . .
O5 C12 C11 106.34(16) . .
O5 C12 H12A 107.7(12) . .
C11 C12 H12A 110.7(12) . .
O5 C12 H12B 111.9(13) . .
C11 C12 H12B 110.2(13) . .
H12A C12 H12B 109.9(17) . .
C12 O5 C13 114.34(15) . .
C12 O5 Li2 113.47(15) . .
C13 O5 Li2 110.84(15) . .
O5 C13 C14 106.37(16) . .
O5 C13 H13A 109.6(12) . .
C14 C13 H13A 110.5(12) . .
O5 C13 H13B 108.6(12) . .
C14 C13 H13B 111.8(12) . .
H13A C13 H13B 109.8(17) . .
O6 C14 C13 107.74(18) . .
O6 C14 H14A 108.4(11) . .
C13 C14 H14A 111.9(11) . .
O6 C14 H14B 109.5(12) . .
C13 C14 H14B 111.2(12) . .
H14A C14 H14B 108.0(16) . .
C14 O6 C15 111.69(15) . .
C14 O6 Li2 111.05(14) . .
C15 O6 Li2 125.59(14) . .
O6 C15 C16 109.31(17) . .
O6 C15 H15A 108.4(12) . .
C16 C15 H15A 112.4(12) . .
O6 C15 H15B 108.0(11) . .
C16 C15 H15B 111.5(12) . .
H15A C15 H15B 107.1(17) . .
C15 C16 H16A 109.4(14) . .
C15 C16 H16B 109.8(13) . .
H16A C16 H16B 108.4(19) . .
C15 C16 H16C 112.4(13) . .
H16A C16 H16C 111.0(19) . .
H16B C16 H16C 105.6(18) . .
F4 B1 F3 112.13(16) . .
F4 B1 F1 109.11(15) . .
F3 B1 F1 109.34(16) . .
F4 B1 F2 109.20(15) . .
F3 B1 F2 108.78(15) . .
F1 B1 F2 108.19(17) . .
B1 F1 Li1 165.32(18) . .
B1 F2 Li2 161.33(15) . .
F8 B2 F7 111.32(17) . .
F8 B2 F6 109.02(17) . .
F7 B2 F6 108.44(16) . .
F8 B2 F5 109.31(16) . .
F7 B2 F5 109.81(16) . .
F6 B2 F5 108.89(17) . .
B2 F5 Li1 164.72(16) . 1_556
B2 F6 Li2 176.31(17) . .
F9 Li3 F10 111.73(17) . 4_566
F9 Li3 O8 115.42(16) . .
F10 Li3 O8 132.45(16) 4_566 .
F9 Li3 O7 102.58(15) . .
F10 Li3 O7 97.10(15) 4_566 .
O8 Li3 O7 78.73(12) . .
F9 Li3 O9 93.89(14) . .
F10 Li3 O9 94.95(14) 4_566 .
O8 Li3 O9 76.34(12) . .
O7 Li3 O9 154.25(16) . .
C18 C17 H17A 110.4(12) . .
C18 C17 H17B 110.4(12) . .
H17A C17 H17B 107.3(17) . .
C18 C17 H17C 111.5(14) . .
H17A C17 H17C 107.8(18) . .
H17B C17 H17C 109.4(18) . .
O7 C18 C17 109.52(18) . .
O7 C18 H18A 108.4(13) . .
C17 C18 H18A 111.9(14) . .
O7 C18 H18B 108.1(13) . .
C17 C18 H18B 109.6(13) . .
H18A C18 H18B 109.2(19) . .
C19 O7 C18 111.42(16) . .
C19 O7 Li3 111.15(15) . .
C18 O7 Li3 128.68(15) . .
O7 C19 C20 107.60(18) . .
O7 C19 H19A 107.5(13) . .
C20 C19 H19A 112.4(13) . .
O7 C19 H19B 108.9(13) . .
C20 C19 H19B 111.9(13) . .
H19A C19 H19B 108.4(19) . .
O8 C20 C19 106.58(18) . .
O8 C20 H20A 108.7(13) . .
C19 C20 H20A 112.7(13) . .
O8 C20 H20B 108.7(12) . .
C19 C20 H20B 111.4(12) . .
H20A C20 H20B 108.7(17) . .
C20 O8 C21 113.33(16) . .
C20 O8 Li3 110.24(15) . .
C21 O8 Li3 114.78(15) . .
O8 C21 C22 105.83(18) . .
O8 C21 H21A 109.5(12) . .
C22 C21 H21A 111.1(13) . .
O8 C21 H21B 107.1(13) . .
C22 C21 H21B 110.9(13) . .
H21A C21 H21B 112.1(17) . .
O9 C22 C21 107.92(19) . .
O9 C22 H22A 111.6(14) . .
C21 C22 H22A 109.8(14) . .
O9 C22 H22B 106.7(13) . .
C21 C22 H22B 113.4(14) . .
H22A C22 H22B 107.5(19) . .
C22 O9 C23 110.99(18) . .
C22 O9 Li3 107.86(15) . .
C23 O9 Li3 122.51(15) . .
O9 C23 C24 109.2(2) . .
O9 C23 H23A 105.3(15) . .
C24 C23 H23A 110.0(15) . .
O9 C23 H23B 108.6(16) . .
C24 C23 H23B 108.8(16) . .
H23A C23 H23B 115(2) . .
C23 C24 H24A 110.4(19) . .
C23 C24 H24B 105.6(16) . .
H24A C24 H24B 111(2) . .
C23 C24 H24C 106.9(19) . .
H24A C24 H24C 116(3) . .
H24B C24 H24C 106(2) . .
F12 B3 F11 112.25(17) . .
F12 B3 F9 108.82(17) . .
F11 B3 F9 109.20(16) . .
F12 B3 F10 109.04(16) . .
F11 B3 F10 109.20(17) . .
F9 B3 F10 108.24(17) . .
B3 F9 Li3 169.19(17) . .
B3 F10 Li3 167.42(16) . 4_565

loop_
_geom_bond_atom_site_label_1
_geom_bond_atom_site_label_2
_geom_bond_distance
_geom_bond_site_symmetry_2
Li1 F1 1.852(3) .
Li1 F5 1.886(3) 1_554
Li1 O2 2.007(3) .
Li1 O3 2.186(3) .
Li1 O1 2.251(4) .
Li2 F6 1.845(3) .
Li2 F2 1.877(3) .
Li2 O5 2.030(3) .
Li2 O6 2.145(3) .
Li2 O4 2.172(3) .
C1 C2 1.487(3) .
C1 H1A 1.02(3) .
C1 H1B 0.95(3) .
C1 H1C 0.97(3) .
C2 O1 1.430(2) .
C2 H2A 1.00(2) .
C2 H2B 1.01(2) .
O1 C3 1.430(2) .
C3 C4 1.492(3) .
C3 H3A 1.00(2) .
C3 H3B 1.006(19) .
C4 O2 1.432(2) .
C4 H4A 1.00(2) .
C4 H4B 1.01(2) .
O2 C5 1.427(2) .
C5 C6 1.493(3) .
C5 H5A 0.99(2) .
C5 H5B 1.00(2) .
C6 O3 1.427(2) .
C6 H6A 0.97(2) .
C6 H6B 1.00(2) .
O3 C7 1.436(2) .
C7 C8 1.487(3) .
C7 H7A 1.02(3) .
C7 H7B 1.02(2) .
C8 H8A 0.97(2) .
C8 H8B 1.02(2) .
C8 H8C 0.98(2) .
C9 C10 1.482(3) .
C9 H9A 1.03(2) .
C9 H9B 1.03(3) .
C9 H9C 1.01(3) .
C10 O4 1.434(3) .
C10 H10A 1.04(3) .
C10 H10B 1.01(3) .
O4 C11 1.422(2) .
C11 C12 1.488(3) .
C11 H11A 1.02(2) .
C11 H11B 1.02(2) .
C12 O5 1.425(2) .
C12 H12A 1.02(2) .
C12 H12B 0.99(2) .
O5 C13 1.433(2) .
C13 C14 1.484(3) .
C13 H13A 1.02(2) .
C13 H13B 0.98(2) .
C14 O6 1.426(2) .
C14 H14A 1.05(2) .
C14 H14B 1.00(2) .
O6 C15 1.431(2) .
C15 C16 1.494(3) .
C15 H15A 1.01(2) .
C15 H15B 1.00(2) .
C16 H16A 0.94(2) .
C16 H16B 1.01(2) .
C16 H16C 0.95(2) .
B1 F4 1.368(2) .
B1 F3 1.373(2) .
B1 F1 1.386(2) .
B1 F2 1.393(2) .
B2 F8 1.359(2) .
B2 F7 1.369(2) .
B2 F6 1.383(2) .
B2 F5 1.387(2) .
F5 Li1 1.886(3) 1_556
Li3 F9 1.851(3) .
Li3 F10 1.891(3) 4_566
Li3 O8 2.036(3) .
Li3 O7 2.117(4) .
Li3 O9 2.253(4) .
C17 C18 1.494(3) .
C17 H17A 1.02(2) .
C17 H17B 0.98(2) .
C17 H17C 0.95(2) .
C18 O7 1.431(2) .
C18 H18A 0.98(2) .
C18 H18B 0.97(2) .
O7 C19 1.429(2) .
C19 C20 1.487(3) .
C19 H19A 0.98(2) .
C19 H19B 1.04(2) .
C20 O8 1.427(3) .
C20 H20A 1.02(2) .
C20 H20B 1.02(2) .
O8 C21 1.430(2) .
C21 C22 1.484(3) .
C21 H21A 1.01(2) .
C21 H21B 1.02(2) .
C22 O9 1.425(3) .
C22 H22A 0.99(3) .
C22 H22B 0.99(2) .
O9 C23 1.432(3) .
C23 C24 1.480(4) .
C23 H23A 1.08(3) .
C23 H23B 1.02(3) .
C24 H24A 0.98(3) .
C24 H24B 1.02(3) .
C24 H24C 0.98(3) .
B3 F12 1.367(2) .
B3 F11 1.369(3) .
B3 F9 1.382(2) .
B3 F10 1.395(2) .
F10 Li3 1.891(3) 4_565

loop_
_geom_torsion_atom_site_label_1
_geom_torsion_atom_site_label_2
_geom_torsion_atom_site_label_3
_geom_torsion_atom_site_label_4
_geom_torsion
_geom_torsion_site_symmetry_1
_geom_torsion_site_symmetry_4
C1 C2 O1 C3 173.70(19) . .
C1 C2 O1 Li1 -54.5(2) . .
F1 Li1 O1 C3 110.36(16) . .
F5 Li1 O1 C3 -139.73(14) 1_554 .
O2 Li1 O1 C3 -13.19(14) . .
O3 Li1 O1 C3 -17.7(4) . .
F1 Li1 O1 C2 -23.4(2) . .
F5 Li1 O1 C2 86.55(18) 1_554 .
O2 Li1 O1 C2 -146.91(15) . .
O3 Li1 O1 C2 -151.5(3) . .
C2 O1 C3 C4 -178.44(16) . .
Li1 O1 C3 C4 41.46(19) . .
O1 C3 C4 O2 -58.6(2) . .
C3 C4 O2 C5 177.57(17) . .
C3 C4 O2 Li1 48.3(2) . .
F1 Li1 O2 C5 124.8(2) . .
F5 Li1 O2 C5 -62.0(3) 1_554 .
O3 Li1 O2 C5 28.30(16) . .
O1 Li1 O2 C5 -149.68(14) . .
F1 Li1 O2 C4 -105.3(2) . .
F5 Li1 O2 C4 67.9(3) 1_554 .
O3 Li1 O2 C4 158.25(13) . .
O1 Li1 O2 C4 -19.74(15) . .
C4 O2 C5 C6 176.23(17) . .
Li1 O2 C5 C6 -53.1(2) . .
O2 C5 C6 O3 53.0(2) . .
C5 C6 O3 C7 -177.63(17) . .
C5 C6 O3 Li1 -29.7(2) . .
F1 Li1 O3 C6 -119.98(17) . .
F5 Li1 O3 C6 128.15(16) 1_554 .
O2 Li1 O3 C6 1.99(15) . .
O1 Li1 O3 C6 6.5(4) . .
F1 Li1 O3 C7 21.0(2) . .
F5 Li1 O3 C7 -90.85(19) 1_554 .
O2 Li1 O3 C7 142.99(16) . .
O1 Li1 O3 C7 147.5(3) . .
C6 O3 C7 C8 -175.56(18) . .
Li1 O3 C7 C8 43.5(3) . .
C9 C10 O4 C11 175.91(19) . .
C9 C10 O4 Li2 39.4(3) . .
F6 Li2 O4 C11 -98.51(16) . .
F2 Li2 O4 C11 147.60(15) . .
O5 Li2 O4 C11 15.02(15) . .
O6 Li2 O4 C11 32.0(4) . .
F6 Li2 O4 C10 38.8(2) . .
F2 Li2 O4 C10 -75.1(2) . .
O5 Li2 O4 C10 152.29(17) . .
O6 Li2 O4 C10 169.3(3) . .
C10 O4 C11 C12 173.33(18) . .
Li2 O4 C11 C12 -42.1(2) . .
O4 C11 C12 O5 56.4(2) . .
C11 C12 O5 C13 -172.78(18) . .
C11 C12 O5 Li2 -44.3(2) . .
F6 Li2 O5 C12 108.04(19) . .
F2 Li2 O5 C12 -71.1(3) . .
O6 Li2 O5 C12 -155.90(14) . .
O4 Li2 O5 C12 16.79(16) . .
F6 Li2 O5 C13 -121.70(19) . .
F2 Li2 O5 C13 59.1(3) . .
O6 Li2 O5 C13 -25.65(15) . .
O4 Li2 O5 C13 147.04(14) . .
C12 O5 C13 C14 -179.42(18) . .
Li2 O5 C13 C14 50.8(2) . .
O5 C13 C14 O6 -53.8(2) . .
C13 C14 O6 C15 177.94(17) . .
C13 C14 O6 Li2 32.4(2) . .
F6 Li2 O6 C14 108.21(17) . .
F2 Li2 O6 C14 -137.68(14) . .
O5 Li2 O6 C14 -4.62(15) . .
O4 Li2 O6 C14 -21.6(4) . .
F6 Li2 O6 C15 -31.5(2) . .
F2 Li2 O6 C15 82.62(18) . .
O5 Li2 O6 C15 -144.31(15) . .
O4 Li2 O6 C15 -161.3(3) . .
C14 O6 C15 C16 174.49(18) . .
Li2 O6 C15 C16 -46.0(2) . .
F4 B1 F1 Li1 -52.8(7) . .
F3 B1 F1 Li1 70.2(7) . .
F2 B1 F1 Li1 -171.5(6) . .
F5 Li1 F1 B1 176.2(6) 1_554 .
O2 Li1 F1 B1 -9.5(8) . .
O3 Li1 F1 B1 73.3(7) . .
O1 Li1 F1 B1 -86.3(6) . .
F4 B1 F2 Li2 -119.8(5) . .
F3 B1 F2 Li2 117.6(5) . .
F1 B1 F2 Li2 -1.1(6) . .
F6 Li2 F2 B1 180(62) . .
O5 Li2 F2 B1 -0.9(6) . .
O6 Li2 F2 B1 76.8(5) . .
O4 Li2 F2 B1 -80.5(5) . .
F8 B2 F5 Li1 165.4(5) . 1_556
F7 B2 F5 Li1 43.0(6) . 1_556
F6 B2 F5 Li1 -75.6(6) . 1_556
F8 B2 F6 Li2 145(3) . .
F7 B2 F6 Li2 -93(3) . .
F5 B2 F6 Li2 26(3) . .
F2 Li2 F6 B2 -13(3) . .
O5 Li2 F6 B2 167(3) . .
O6 Li2 F6 B2 86(3) . .
O4 Li2 F6 B2 -113(3) . .
C17 C18 O7 C19 -179.19(19) . .
C17 C18 O7 Li3 36.7(3) . .
F9 Li3 O7 C19 -108.43(18) . .
F10 Li3 O7 C19 137.37(16) 4_566 .
O8 Li3 O7 C19 5.40(17) . .
O9 Li3 O7 C19 20.1(4) . .
F9 Li3 O7 C18 35.8(2) . .
F10 Li3 O7 C18 -78.4(2) 4_566 .
O8 Li3 O7 C18 149.62(16) . .
O9 Li3 O7 C18 164.3(3) . .
C18 O7 C19 C20 176.38(19) . .
Li3 O7 C19 C20 -33.0(2) . .
O7 C19 C20 O8 53.9(2) . .
C19 C20 O8 C21 179.91(18) . .
C19 C20 O8 Li3 -49.9(2) . .
F9 Li3 O8 C20 123.55(19) . .
F10 Li3 O8 C20 -64.5(3) 4_566 .
O7 Li3 O8 C20 24.85(16) . .
O9 Li3 O8 C20 -148.64(14) . .
F9 Li3 O8 C21 -107.0(2) . .
F10 Li3 O8 C21 64.9(3) 4_566 .
O7 Li3 O8 C21 154.27(15) . .
O9 Li3 O8 C21 -19.22(17) . .
C20 O8 C21 C22 174.85(18) . .
Li3 O8 C21 C22 47.0(2) . .
O8 C21 C22 O9 -57.2(2) . .
C21 C22 O9 C23 177.6(2) . .
C21 C22 O9 Li3 40.8(2) . .
F9 Li3 O9 C22 102.34(17) . .
F10 Li3 O9 C22 -145.43(16) 4_566 .
O8 Li3 O9 C22 -12.88(16) . .
O7 Li3 O9 C22 -27.7(4) . .
F9 Li3 O9 C23 -28.3(2) . .
F10 Li3 O9 C23 83.9(2) 4_566 .
O8 Li3 O9 C23 -143.54(18) . .
O7 Li3 O9 C23 -158.4(3) . .
C22 O9 C23 C24 175.0(2) . .
Li3 O9 C23 C24 -55.7(3) . .
F12 B3 F9 Li3 120.5(9) . .
F11 B3 F9 Li3 -2.3(10) . .
F10 B3 F9 Li3 -121.1(9) . .
F10 Li3 F9 B3 122.2(9) 4_566 .
O8 Li3 F9 B3 -64.2(10) . .
O7 Li3 F9 B3 19.2(10) . .
O9 Li3 F9 B3 -140.9(9) . .
F12 B3 F10 Li3 123.1(7) . 4_565
F11 B3 F10 Li3 -113.9(7) . 4_565
F9 B3 F10 Li3 4.9(8) . 4_565
